data_2228203
loop_
_publ_author_name
'Zhang, Yun-Liang'
'Liu, Ti-Lou'
'Sun, Shuang-Jiao'
'Li, Jie-Hong'
'Wu, Shi-Qing'

_publ_section_title
;
 Diaquabis(3-nitrobenzoato-\k<i>O</i>^1^)bis[1<i>H</i>-5-(3-pyridyl)-3-(4-pyridyl)-1<i>H</i>-1,2,4-triazole-\k<i>N</i>^5^]cobalt(II)
 dihydrate
;
_journal_coeditor_code BG2368
_journal_issue 12
_journal_name_full 'Acta Crystallographica Section E'
_journal_page_first m1588
_journal_paper_doi 10.1107/S1600536810046374
_journal_volume 66
_journal_year 2010
_chemical_formula_iupac '[Co (C7 H4 N O4)2 (C12 H9 N5)2 (H2 O)2], 2H2 O'
_chemical_formula_moiety 'C38 H30 Co N12 O10, 2(H2 O)'
_chemical_formula_sum 'C38 H34 Co N12 O12'
_chemical_formula_weight 909.70
_chemical_name_systematic
;
Diaquabis(3-nitrobenzoato-\k<i>O</i>^1^)bis[1<i>H</i>-5-(3-pyridyl)-
3-(4-pyridyl)-1<i>H</i>-1,2,4-triazole-\k<i>N</i>^5^]cobalt(II) dihydrate
;
_space_group_IT_number 2
_symmetry_cell_setting triclinic
_symmetry_space_group_name_Hall '-P 1'
_symmetry_space_group_name_H-M 'P -1'
_atom_sites_solution_hydrogens geom
_atom_sites_solution_primary direct
_atom_sites_solution_secondary difmap
_audit_creation_method SHELXL-97
_cell_angle_alpha 81.97(3)
_cell_angle_beta 85.74(3)
_cell_angle_gamma 71.36(3)
_cell_formula_units_Z 1
_cell_length_a 8.7080(17)
_cell_length_b 9.850(2)
_cell_length_c 12.488(3)
_cell_measurement_reflns_used 2567
_cell_measurement_temperature 293(2)
_cell_measurement_theta_max 25.00
_cell_measurement_theta_min 1.5
_cell_volume 1004.5(4)
_computing_cell_refinement 'SAINT (Bruker, 1998)'
_computing_data_collection 'SMART (Bruker, 1998)'
_computing_data_reduction 'SAINT (Bruker, 1998)'
_computing_molecular_graphics 'SHELXTL (Sheldrick, 2008)'
_computing_publication_material 'SHELXTL (Sheldrick, 2008)'
_computing_structure_refinement 'SHELXL97 (Sheldrick, 2008)'
_computing_structure_solution 'SHELXS97 (Sheldrick, 2008)'
_diffrn_ambient_temperature 293(2)
_diffrn_measured_fraction_theta_full 0.993
_diffrn_measured_fraction_theta_max 0.993
_diffrn_measurement_device_type 'Bruker SMART CCD area-detector'
_diffrn_measurement_method 'phi and omega scans'
_diffrn_radiation_monochromator graphite
_diffrn_radiation_source 'fine-focus sealed tube'
_diffrn_radiation_type MoK\a
_diffrn_radiation_wavelength 0.71073
_diffrn_reflns_av_R_equivalents 0.0537
_diffrn_reflns_av_sigmaI/netI 0.0838
_diffrn_reflns_limit_h_max 10
_diffrn_reflns_limit_h_min -10
_diffrn_reflns_limit_k_max 11
_diffrn_reflns_limit_k_min -11
_diffrn_reflns_limit_l_max 12
_diffrn_reflns_limit_l_min -14
_diffrn_reflns_number 5815
_diffrn_reflns_theta_full 25.00
_diffrn_reflns_theta_max 25.00
_diffrn_reflns_theta_min 3.01
_diffrn_standards_interval_count 150
_diffrn_standards_number 2
_exptl_absorpt_coefficient_mu 0.507
_exptl_absorpt_correction_T_max 0.9446
_exptl_absorpt_correction_T_min 0.8352
_exptl_absorpt_correction_type multi-scan
_exptl_absorpt_process_details '(SADABS; Sheldrick, 1996)'
_exptl_crystal_colour red
_exptl_crystal_density_diffrn 1.504
_exptl_crystal_density_method 'not measured'
_exptl_crystal_description block
_exptl_crystal_F_000 469
_exptl_crystal_size_max 0.40
_exptl_crystal_size_mid 0.20
_exptl_crystal_size_min 0.12
_refine_diff_density_max 0.431
_refine_diff_density_min -0.677
_refine_ls_extinction_method none
_refine_ls_goodness_of_fit_ref 1.026
_refine_ls_hydrogen_treatment mixed
_refine_ls_matrix_type full
_refine_ls_number_parameters 306
_refine_ls_number_reflns 3518
_refine_ls_number_restraints 7
_refine_ls_restrained_S_all 1.025
_refine_ls_R_factor_all 0.0911
_refine_ls_R_factor_gt 0.0632
_refine_ls_shift/su_max 0.000
_refine_ls_shift/su_mean 0.000
_refine_ls_structure_factor_coef Fsqd
_refine_ls_weighting_details 'calc w=1/[\s^2^(Fo^2^)+(0.0646P)^2^+0.2000P] where P=(Fo^2^+2Fc^2^)/3'
_refine_ls_weighting_scheme calc
_refine_ls_wR_factor_gt 0.1327
_refine_ls_wR_factor_ref 0.1462
_reflns_number_gt 2642
_reflns_number_total 3518
_reflns_threshold_expression I>2sigma(I)
_cod_data_source_file bg2368.cif
_cod_data_source_block I
_cod_database_code 2228203
_cod_database_fobs_code 2228203

loop_
_symmetry_equiv_pos_as_xyz
'x, y, z'
'-x, -y, -z'

loop_
_atom_site_type_symbol
_atom_site_label
_atom_site_fract_x
_atom_site_fract_y
_atom_site_fract_z
_atom_site_U_iso_or_equiv
_atom_site_adp_type
_atom_site_calc_flag
_atom_site_refinement_flags
_atom_site_occupancy
_atom_site_disorder_assembly
_atom_site_disorder_group
Co Co1 1.0000 0.5000 0.5000 0.0338(2) Uani d S 1 . .
C C1 0.8882(5) 0.5642(5) 0.2676(3) 0.0402(10) Uani d . 1 . .
C C2 0.8606(4) 0.5027(4) 0.1685(3) 0.0381(9) Uani d . 1 . .
C C3 0.9466(5) 0.3630(5) 0.1493(3) 0.0559(11) Uani d . 1 . .
H H3A 1.0224 0.3042 0.1985 0.067 Uiso calc R 1 . .
C C4 0.9203(6) 0.3103(5) 0.0571(4) 0.0649(13) Uani d . 1 . .
H H4A 0.9803 0.2171 0.0440 0.078 Uiso calc R 1 . .
C C5 0.8061(6) 0.3954(5) -0.0147(3) 0.0567(12) Uani d . 1 . .
H H5 0.7877 0.3608 -0.0765 0.068 Uiso calc R 1 . .
C C6 0.7193(5) 0.5333(5) 0.0068(3) 0.0429(10) Uani d . 1 . .
C C7 0.7445(4) 0.5889(4) 0.0965(3) 0.0397(9) Uani d . 1 . .
H H7A 0.6849 0.6826 0.1087 0.048 Uiso calc R 1 . .
C C8 0.7649(4) 0.3339(4) 0.4794(3) 0.0364(9) Uani d . 1 . .
H H8A 0.8321 0.3094 0.4190 0.044 Uiso calc R 1 . .
C C9 0.6321(4) 0.2837(4) 0.4974(3) 0.0328(8) Uani d . 1 . .
C C10 0.5367(4) 0.3156(4) 0.5896(3) 0.0382(9) Uani d . 1 . .
H H10A 0.4482 0.2822 0.6056 0.046 Uiso calc R 1 . .
C C11 0.5751(4) 0.3979(4) 0.6575(3) 0.0426(10) Uani d . 1 . .
H H11A 0.5120 0.4214 0.7197 0.051 Uiso calc R 1 . .
C C12 0.7069(4) 0.4449(4) 0.6328(3) 0.0372(9) Uani d . 1 . .
H H12A 0.7319 0.4998 0.6797 0.045 Uiso calc R 1 . .
C C13 0.6008(4) 0.1986(4) 0.4186(3) 0.0352(9) Uani d . 1 . .
C C14 0.4831(4) 0.0989(4) 0.3271(3) 0.0361(9) Uani d . 1 . .
C C15 0.3665(4) 0.0439(4) 0.2817(3) 0.0371(9) Uani d . 1 . .
C C16 0.2248(4) 0.0407(4) 0.3380(3) 0.0424(10) Uani d . 1 . .
H H16A 0.2023 0.0715 0.4062 0.051 Uiso calc R 1 . .
C C17 0.1174(5) -0.0086(5) 0.2919(3) 0.0524(11) Uani d . 1 . .
H H17A 0.0236 -0.0114 0.3316 0.063 Uiso calc R 1 . .
C C18 0.2767(5) -0.0503(5) 0.1408(3) 0.0558(12) Uani d . 1 . .
H H18A 0.2958 -0.0813 0.0726 0.067 Uiso calc R 1 . .
C C19 0.3924(5) -0.0047(5) 0.1808(3) 0.0483(11) Uani d . 1 . .
H H19A 0.4871 -0.0063 0.1405 0.058 Uiso calc R 1 . .
N N1 0.8013(3) 0.4154(3) 0.5443(2) 0.0338(7) Uani d . 1 . .
N N2 0.4570(3) 0.1725(3) 0.4117(2) 0.0357(7) Uani d . 1 . .
N N3 0.7120(3) 0.1453(4) 0.3446(2) 0.0440(8) Uani d . 1 . .
N N4 0.6339(4) 0.0816(4) 0.2875(3) 0.0431(8) Uani d D 1 . .
N N5 0.1390(4) -0.0527(4) 0.1940(3) 0.0526(9) Uani d . 1 . .
N N6 0.5966(5) 0.6266(5) -0.0687(3) 0.0576(10) Uani d . 1 . .
O O1 0.9798(3) 0.4763(3) 0.33767(19) 0.0411(7) Uani d . 1 . .
O O2 0.8182(4) 0.6953(3) 0.2740(2) 0.0514(7) Uani d . 1 . .
O O3 0.5106(4) 0.7427(4) -0.0446(3) 0.0811(11) Uani d . 1 . .
O O4 0.5802(4) 0.5808(5) -0.1515(3) 0.0949(13) Uani d . 1 . .
O O5 1.1510(3) 0.2825(3) 0.5207(2) 0.0410(7) Uani d D 1 . .
O O6 0.1644(3) 0.0713(3) 0.8675(2) 0.0491(7) Uani d D 1 . .
H H5A 1.237(3) 0.253(4) 0.484(3) 0.062(14) Uiso d D 1 . .
H H4 0.687(4) 0.042(4) 0.234(2) 0.046(11) Uiso d D 1 . .
H H6A 0.073(4) 0.061(5) 0.861(4) 0.098(19) Uiso d D 1 . .
H H5B 1.177(6) 0.285(7) 0.586(2) 0.13(3) Uiso d D 1 . .
H H6B 0.164(5) 0.155(3) 0.839(4) 0.084(18) Uiso d D 1 . .

loop_
_atom_site_aniso_label
_atom_site_aniso_U_11
_atom_site_aniso_U_22
_atom_site_aniso_U_33
_atom_site_aniso_U_12
_atom_site_aniso_U_13
_atom_site_aniso_U_23
Co1 0.0306(4) 0.0402(5) 0.0342(4) -0.0127(3) 0.0013(3) -0.0139(3)
C1 0.046(2) 0.054(3) 0.030(2) -0.027(2) 0.0032(18) -0.009(2)
C2 0.041(2) 0.044(3) 0.0316(19) -0.016(2) 0.0003(17) -0.0089(18)
C3 0.062(3) 0.055(3) 0.045(2) -0.009(3) -0.011(2) -0.009(2)
C4 0.079(3) 0.048(3) 0.063(3) -0.004(3) -0.002(3) -0.030(2)
C5 0.070(3) 0.061(3) 0.043(2) -0.018(3) -0.005(2) -0.020(2)
C6 0.049(2) 0.052(3) 0.032(2) -0.020(2) -0.0007(18) -0.0097(19)
C7 0.044(2) 0.041(3) 0.037(2) -0.015(2) 0.0036(18) -0.0104(18)
C8 0.0296(18) 0.042(3) 0.037(2) -0.0077(18) 0.0020(16) -0.0117(18)
C9 0.0306(18) 0.030(2) 0.0369(19) -0.0078(17) -0.0032(16) -0.0058(16)
C10 0.0325(19) 0.045(3) 0.040(2) -0.0159(19) 0.0000(16) -0.0075(18)
C11 0.037(2) 0.054(3) 0.039(2) -0.015(2) 0.0055(17) -0.0135(19)
C12 0.0339(19) 0.042(3) 0.037(2) -0.0103(19) -0.0002(16) -0.0146(18)
C13 0.0309(18) 0.036(2) 0.041(2) -0.0124(18) 0.0007(16) -0.0115(17)
C14 0.0349(19) 0.033(2) 0.043(2) -0.0107(18) 0.0012(17) -0.0117(18)
C15 0.0341(19) 0.035(2) 0.042(2) -0.0078(18) -0.0064(17) -0.0082(17)
C16 0.039(2) 0.040(3) 0.049(2) -0.0102(19) 0.0005(18) -0.0144(19)
C17 0.035(2) 0.055(3) 0.069(3) -0.013(2) -0.001(2) -0.018(2)
C18 0.059(3) 0.062(3) 0.054(3) -0.024(3) -0.002(2) -0.021(2)
C19 0.045(2) 0.061(3) 0.048(2) -0.024(2) 0.0039(19) -0.020(2)
N1 0.0301(15) 0.037(2) 0.0351(16) -0.0090(14) -0.0009(13) -0.0116(14)
N2 0.0330(15) 0.039(2) 0.0385(17) -0.0128(15) 0.0000(13) -0.0122(14)
N3 0.0365(17) 0.054(2) 0.0498(19) -0.0192(17) 0.0049(15) -0.0240(17)
N4 0.0352(17) 0.054(2) 0.0458(19) -0.0159(17) 0.0052(16) -0.0251(17)
N5 0.0453(19) 0.056(3) 0.063(2) -0.0192(19) -0.0048(18) -0.0200(19)
N6 0.066(2) 0.071(3) 0.039(2) -0.021(2) -0.0080(18) -0.011(2)
O1 0.0430(14) 0.0474(19) 0.0355(14) -0.0159(14) -0.0033(12) -0.0087(13)
O2 0.0730(19) 0.042(2) 0.0392(15) -0.0145(17) -0.0036(14) -0.0128(13)
O3 0.095(3) 0.073(3) 0.065(2) -0.002(2) -0.0267(19) -0.0183(19)
O4 0.102(3) 0.118(4) 0.056(2) -0.006(3) -0.0311(19) -0.038(2)
O5 0.0344(14) 0.0447(19) 0.0428(15) -0.0066(14) 0.0028(13) -0.0178(13)
O6 0.0490(17) 0.049(2) 0.0525(17) -0.0168(16) -0.0001(14) -0.0135(15)

loop_
_atom_type_symbol
_atom_type_description
_atom_type_scat_dispersion_real
_atom_type_scat_dispersion_imag
_atom_type_scat_source
C C 0.0033 0.0016 'International Tables Vol C Tables 4.2.6.8 and 6.1.1.4'
H H 0.0000 0.0000 'International Tables Vol C Tables 4.2.6.8 and 6.1.1.4'
Co Co 0.3494 0.9721 'International Tables Vol C Tables 4.2.6.8 and 6.1.1.4'
N N 0.0061 0.0033 'International Tables Vol C Tables 4.2.6.8 and 6.1.1.4'
O O 0.0106 0.0060 'International Tables Vol C Tables 4.2.6.8 and 6.1.1.4'

loop_
_geom_angle_atom_site_label_1
_geom_angle_atom_site_label_2
_geom_angle_atom_site_label_3
_geom_angle_site_symmetry_1
_geom_angle_site_symmetry_3
_geom_angle
_geom_angle_publ_flag
O1 Co1 O1 . 2_766 180.00 ?
O1 Co1 O5 . 2_766 92.14(11) ?
O1 Co1 O5 2_766 2_766 87.86(11) ?
O1 Co1 O5 . . 87.86(11) ?
O1 Co1 O5 2_766 . 92.14(11) ?
O5 Co1 O5 2_766 . 180.00 ?
O1 Co1 N1 . 2_766 90.32(10) ?
O1 Co1 N1 2_766 2_766 89.68(10) ?
O5 Co1 N1 2_766 2_766 86.07(11) ?
O5 Co1 N1 . 2_766 93.93(11) ?
O1 Co1 N1 . . 89.68(10) ?
O1 Co1 N1 2_766 . 90.32(10) ?
O5 Co1 N1 2_766 . 93.93(11) ?
O5 Co1 N1 . . 86.07(11) ?
N1 Co1 N1 2_766 . 180.00 ?
O2 C1 O1 . . 125.7(3) ?
O2 C1 C2 . . 118.0(4) ?
O1 C1 C2 . . 116.3(4) ?
C3 C2 C7 . . 119.6(3) ?
C3 C2 C1 . . 121.7(4) ?
C7 C2 C1 . . 118.7(4) ?
C2 C3 C4 . . 120.4(4) ?
C2 C3 H3A . . 119.8 ?
C4 C3 H3A . . 119.8 ?
C5 C4 C3 . . 120.2(4) ?
C5 C4 H4A . . 119.9 ?
C3 C4 H4A . . 119.9 ?
C4 C5 C6 . . 118.6(4) ?
C4 C5 H5 . . 120.7 ?
C6 C5 H5 . . 120.7 ?
C7 C6 C5 . . 122.4(4) ?
C7 C6 N6 . . 117.8(4) ?
C5 C6 N6 . . 119.8(4) ?
C6 C7 C2 . . 118.7(4) ?
C6 C7 H7A . . 120.6 ?
C2 C7 H7A . . 120.6 ?
N1 C8 C9 . . 123.5(3) ?
N1 C8 H8A . . 118.3 ?
C9 C8 H8A . . 118.3 ?
C10 C9 C8 . . 117.8(3) ?
C10 C9 C13 . . 123.3(3) ?
C8 C9 C13 . . 118.8(3) ?
C11 C10 C9 . . 118.8(3) ?
C11 C10 H10A . . 120.6 ?
C9 C10 H10A . . 120.6 ?
C12 C11 C10 . . 119.5(3) ?
C12 C11 H11A . . 120.2 ?
C10 C11 H11A . . 120.2 ?
N1 C12 C11 . . 122.9(3) ?
N1 C12 H12A . . 118.6 ?
C11 C12 H12A . . 118.6 ?
N3 C13 N2 . . 114.5(3) ?
N3 C13 C9 . . 121.0(3) ?
N2 C13 C9 . . 124.5(3) ?
N2 C14 N4 . . 109.5(3) ?
N2 C14 C15 . . 126.5(3) ?
N4 C14 C15 . . 124.0(3) ?
C16 C15 C19 . . 117.3(3) ?
C16 C15 C14 . . 120.8(3) ?
C19 C15 C14 . . 121.9(3) ?
C17 C16 C15 . . 119.1(3) ?
C17 C16 H16A . . 120.5 ?
C15 C16 H16A . . 120.5 ?
N5 C17 C16 . . 124.3(4) ?
N5 C17 H17A . . 117.8 ?
C16 C17 H17A . . 117.8 ?
N5 C18 C19 . . 123.9(4) ?
N5 C18 H18A . . 118.1 ?
C19 C18 H18A . . 118.1 ?
C18 C19 C15 . . 119.4(3) ?
C18 C19 H19A . . 120.3 ?
C15 C19 H19A . . 120.3 ?
C8 N1 C12 . . 117.4(3) ?
C8 N1 Co1 . . 119.6(2) ?
C12 N1 Co1 . . 123.0(2) ?
C14 N2 C13 . . 102.9(3) ?
C13 N3 N4 . . 102.2(3) ?
C14 N4 N3 . . 110.9(3) ?
C14 N4 H4 . . 133(2) ?
N3 N4 H4 . . 116(2) ?
C18 N5 C17 . . 116.0(3) ?
O3 N6 O4 . . 122.5(4) ?
O3 N6 C6 . . 119.4(3) ?
O4 N6 C6 . . 118.1(4) ?
C1 O1 Co1 . . 128.0(2) ?
Co1 O5 H5A . . 123(3) ?
Co1 O5 H5B . . 95(4) ?
H5A O5 H5B . . 108(3) ?
H6A O6 H6B . . 110(3) ?

loop_
_geom_bond_atom_site_label_1
_geom_bond_atom_site_label_2
_geom_bond_site_symmetry_2
_geom_bond_distance
_geom_bond_publ_flag
Co1 O1 . 2.099(2) ?
Co1 O1 2_766 2.099(2) ?
Co1 O5 2_766 2.117(3) ?
Co1 O5 . 2.117(3) ?
Co1 N1 2_766 2.155(3) ?
Co1 N1 . 2.155(3) ?
C1 O2 . 1.251(5) ?
C1 O1 . 1.266(5) ?
C1 C2 . 1.518(5) ?
C2 C3 . 1.385(6) ?
C2 C7 . 1.387(5) ?
C3 C4 . 1.389(5) ?
C3 H3A . 0.9300 ?
C4 C5 . 1.373(6) ?
C4 H4A . 0.9300 ?
C5 C6 . 1.379(6) ?
C5 H5 . 0.9300 ?
C6 C7 . 1.374(5) ?
C6 N6 . 1.468(5) ?
C7 H7A . 0.9300 ?
C8 N1 . 1.335(4) ?
C8 C9 . 1.388(4) ?
C8 H8A . 0.9300 ?
C9 C10 . 1.382(5) ?
C9 C13 . 1.470(5) ?
C10 C11 . 1.376(5) ?
C10 H10A . 0.9300 ?
C11 C12 . 1.369(5) ?
C11 H11A . 0.9300 ?
C12 N1 . 1.335(4) ?
C12 H12A . 0.9300 ?
C13 N3 . 1.321(4) ?
C13 N2 . 1.367(4) ?
C14 N2 . 1.329(4) ?
C14 N4 . 1.335(4) ?
C14 C15 . 1.473(4) ?
C15 C16 . 1.381(5) ?
C15 C19 . 1.387(5) ?
C16 C17 . 1.375(5) ?
C16 H16A . 0.9300 ?
C17 N5 . 1.335(5) ?
C17 H17A . 0.9300 ?
C18 N5 . 1.332(5) ?
C18 C19 . 1.376(5) ?
C18 H18A . 0.9300 ?
C19 H19A . 0.9300 ?
N3 N4 . 1.354(4) ?
N4 H4 . 0.850(18) ?
N6 O3 . 1.214(5) ?
N6 O4 . 1.219(4) ?
O5 H5A . 0.84(3) ?
O5 H5B . 0.87(3) ?
O6 H6A . 0.85(4) ?
O6 H6B . 0.85(3) ?

loop_
_geom_hbond_atom_site_label_D
_geom_hbond_atom_site_label_H
_geom_hbond_atom_site_label_A
_geom_hbond_site_symmetry_A
_geom_hbond_distance_DH
_geom_hbond_distance_HA
_geom_hbond_distance_DA
_geom_hbond_angle_DHA
N4 H4 O6 2_656 0.85(3) 1.94(3) 2.778(5) 169(3)
O5 H5A N2 1_655 0.84(3) 2.02(3) 2.856(4) 174(4)
O5 H5B O2 2_766 0.87(3) 1.79(3) 2.644(4) 167(5)
O6 H6A N5 2_556 0.85(4) 2.05(4) 2.873(5) 166(3)
O6 H6B O2 2_666 0.85(3) 1.93(4) 2.735(4) 158(4)

loop_
_geom_torsion_atom_site_label_1
_geom_torsion_atom_site_label_2
_geom_torsion_atom_site_label_3
_geom_torsion_atom_site_label_4
_geom_torsion_site_symmetry_1
_geom_torsion_site_symmetry_2
_geom_torsion_site_symmetry_3
_geom_torsion_site_symmetry_4
_geom_torsion
_geom_torsion_publ_flag
O2 C1 C2 C3 . . . . 172.9(3) ?
O1 C1 C2 C3 . . . . -7.8(5) ?
O2 C1 C2 C7 . . . . -8.0(5) ?
O1 C1 C2 C7 . . . . 171.3(3) ?
C7 C2 C3 C4 . . . . 1.7(6) ?
C1 C2 C3 C4 . . . . -179.1(3) ?
C2 C3 C4 C5 . . . . -1.4(7) ?
C3 C4 C5 C6 . . . . 0.2(7) ?
C4 C5 C6 C7 . . . . 0.8(6) ?
C4 C5 C6 N6 . . . . 179.9(4) ?
C5 C6 C7 C2 . . . . -0.5(5) ?
N6 C6 C7 C2 . . . . -179.7(3) ?
C3 C2 C7 C6 . . . . -0.7(5) ?
C1 C2 C7 C6 . . . . -179.9(3) ?
N1 C8 C9 C10 . . . . -2.6(6) ?
N1 C8 C9 C13 . . . . 178.0(3) ?
C8 C9 C10 C11 . . . . 1.5(6) ?
C13 C9 C10 C11 . . . . -179.1(4) ?
C9 C10 C11 C12 . . . . -0.6(6) ?
C10 C11 C12 N1 . . . . 0.5(6) ?
C10 C9 C13 N3 . . . . -165.6(4) ?
C8 C9 C13 N3 . . . . 13.7(6) ?
C10 C9 C13 N2 . . . . 17.1(6) ?
C8 C9 C13 N2 . . . . -163.6(4) ?
N2 C14 C15 C16 . . . . -12.9(6) ?
N4 C14 C15 C16 . . . . 167.4(4) ?
N2 C14 C15 C19 . . . . 166.2(4) ?
N4 C14 C15 C19 . . . . -13.6(6) ?
C19 C15 C16 C17 . . . . -0.4(6) ?
C14 C15 C16 C17 . . . . 178.7(4) ?
C15 C16 C17 N5 . . . . -1.0(7) ?
N5 C18 C19 C15 . . . . -0.8(7) ?
C16 C15 C19 C18 . . . . 1.3(6) ?
C14 C15 C19 C18 . . . . -177.8(4) ?
C9 C8 N1 C12 . . . . 2.4(5) ?
C9 C8 N1 Co1 . . . . -175.1(3) ?
C11 C12 N1 C8 . . . . -1.3(6) ?
C11 C12 N1 Co1 . . . . 176.1(3) ?
O1 Co1 N1 C8 . . . . 22.1(3) ?
O1 Co1 N1 C8 2_766 . . . -157.9(3) ?
O5 Co1 N1 C8 2_766 . . . 114.2(3) ?
O5 Co1 N1 C8 . . . . -65.8(3) ?
O1 Co1 N1 C12 . . . . -155.3(3) ?
O1 Co1 N1 C12 2_766 . . . 24.7(3) ?
O5 Co1 N1 C12 2_766 . . . -63.2(3) ?
O5 Co1 N1 C12 . . . . 116.8(3) ?
N4 C14 N2 C13 . . . . 0.6(4) ?
C15 C14 N2 C13 . . . . -179.1(4) ?
N3 C13 N2 C14 . . . . -0.4(4) ?
C9 C13 N2 C14 . . . . 177.1(4) ?
N2 C13 N3 N4 . . . . 0.0(4) ?
C9 C13 N3 N4 . . . . -177.6(3) ?
N2 C14 N4 N3 . . . . -0.7(5) ?
C15 C14 N4 N3 . . . . 179.1(3) ?
C13 N3 N4 C14 . . . . 0.4(4) ?
C19 C18 N5 C17 . . . . -0.6(7) ?
C16 C17 N5 C18 . . . . 1.5(7) ?
C7 C6 N6 O3 . . . . -7.5(5) ?
C5 C6 N6 O3 . . . . 173.4(4) ?
C7 C6 N6 O4 . . . . 175.9(4) ?
C5 C6 N6 O4 . . . . -3.3(5) ?
O2 C1 O1 Co1 . . . . 17.2(5) ?
C2 C1 O1 Co1 . . . . -162.0(2) ?
O5 Co1 O1 C1 2_766 . . . -7.9(3) ?
O5 Co1 O1 C1 . . . . 172.1(3) ?
N1 Co1 O1 C1 2_766 . . . -94.0(3) ?
N1 Co1 O1 C1 . . . . 86.0(3) ?
